data_4064939
loop_
_publ_author_name
'Bertoli, Marcello'
'Choualeb, Aldjia'
'Lough, Alan J.'
'Moore, Brandon'
'Spasyuk, Denis'
'Gusev, Dmitry G.'

_publ_section_title
;
 Osmium and Ruthenium Catalysts for Dehydrogenation of Alcohols
;
_journal_issue 13
_journal_name_full Organometallics
_journal_page_first 3479
_journal_paper_doi 10.1021/om200437n
_journal_volume 30
_journal_year 2011
_chemical_formula_moiety 'C20 H45 N O2 P2 Ru, C3 H8 O'
_chemical_formula_sum 'C23 H53 N O3 P2 Ru'
_chemical_formula_weight 554.67
_chemical_name_systematic
; 
 ? 
;
_space_group_IT_number 14
_symmetry_cell_setting monoclinic
_symmetry_space_group_name_Hall '-P 2yn'
_symmetry_space_group_name_H-M 'P 1 21/n 1'
_atom_sites_solution_hydrogens geom
_atom_sites_solution_primary direct
_atom_sites_solution_secondary difmap
_audit_creation_method SHELXL-97
_cell_angle_alpha 90.00
_cell_angle_beta 90.979(3)
_cell_angle_gamma 90.00
_cell_formula_units_Z 4
_cell_length_a 13.5272(11)
_cell_length_b 13.5529(6)
_cell_length_c 15.7136(11)
_cell_measurement_reflns_used 13996
_cell_measurement_temperature 150(1)
_cell_measurement_theta_max 27.5
_cell_measurement_theta_min 2.6
_cell_volume 2880.4(3)
_computing_cell_refinement 'Denzo-SMN (Otwinowski & Minor, 1997)'
_computing_data_collection 'Collect (Nonius B.V., 1997-2002)'
_computing_data_reduction Denzo-SMN
_computing_molecular_graphics 'PLATON (Spek, 2009)'
_computing_publication_material 'SHELXTL V6.1'
_computing_structure_refinement 'SHELXTL V6.1 (Sheldrick, 2008)'
_computing_structure_solution 'SIR-92 (Altomare et al., 1994)'
_diffrn_ambient_temperature 150(1)
_diffrn_detector_area_resol_mean 9
_diffrn_measured_fraction_theta_full 0.998
_diffrn_measured_fraction_theta_max 0.975
_diffrn_measurement_device_type 'Nonius KappaCCD'
_diffrn_measurement_method '\f scans and \w scans with \k offsets'
_diffrn_radiation_monochromator graphite
_diffrn_radiation_source 'fine-focus sealed tube'
_diffrn_radiation_type MoK\a
_diffrn_radiation_wavelength 0.71073
_diffrn_reflns_av_R_equivalents 0.0000
_diffrn_reflns_av_sigmaI/netI 0.1355
_diffrn_reflns_limit_h_max 17
_diffrn_reflns_limit_h_min -17
_diffrn_reflns_limit_k_max 17
_diffrn_reflns_limit_k_min -17
_diffrn_reflns_limit_l_max 20
_diffrn_reflns_limit_l_min 0
_diffrn_reflns_number 6616
_diffrn_reflns_theta_full 25.24
_diffrn_reflns_theta_max 27.76
_diffrn_reflns_theta_min 2.59
_exptl_absorpt_coefficient_mu 0.677
_exptl_absorpt_correction_T_max 0.981
_exptl_absorpt_correction_T_min 0.701
_exptl_absorpt_correction_type multi-scan
_exptl_absorpt_process_details
;
multi-scan from symmetry-related measurements 
 Sortav (Blessing 1995)
;
_exptl_crystal_colour colourless
_exptl_crystal_density_diffrn 1.279
_exptl_crystal_density_method 'not measured'
_exptl_crystal_description block
_exptl_crystal_F_000 1184
_exptl_crystal_size_max 0.15
_exptl_crystal_size_mid 0.14
_exptl_crystal_size_min 0.07
_refine_diff_density_max 3.229
_refine_diff_density_min -1.646
_refine_diff_density_rms 0.178
_refine_ls_extinction_method none
_refine_ls_goodness_of_fit_ref 1.036
_refine_ls_hydrogen_treatment mixed
_refine_ls_matrix_type full
_refine_ls_number_parameters 294
_refine_ls_number_reflns 6616
_refine_ls_number_restraints 0
_refine_ls_restrained_S_all 1.036
_refine_ls_R_factor_all 0.1563
_refine_ls_R_factor_gt 0.0839
_refine_ls_shift/su_max 0.001
_refine_ls_shift/su_mean 0.000
_refine_ls_structure_factor_coef Fsqd
_refine_ls_weighting_details 'calc w=1/[\s^2^(Fo^2^)+(0.0889P)^2^+7.7159P] where P=(Fo^2^+2Fc^2^)/3'
_refine_ls_weighting_scheme calc
_refine_ls_wR_factor_gt 0.1934
_refine_ls_wR_factor_ref 0.2268
_reflns_number_gt 3685
_reflns_number_total 6616
_reflns_threshold_expression I>2\s(I)
_cod_data_source_file om200437n_si_002.cif
_cod_data_source_block k10151twin
_cod_depositor_comments
;
The following automatic conversions were performed:

'_symmetry_cell_setting' value 'Monoclinic' changed to 'monoclinic'
according to /home/saulius/struct/CIF-dictionaries/cif_core.dic
dictionary named 'cif_core.dic' version 2.4.1 from 2010-06-29.

Automatic conversion script
Id: cif_fix_values 1715 2011-07-08 13:25:40Z adriana 
;
_cod_original_sg_symbol_H-M 'P 21/n'
_cod_database_code 4064939

loop_
_symmetry_equiv_pos_as_xyz
'x, y, z'
'-x+1/2, y+1/2, -z+1/2'
'-x, -y, -z'
'x-1/2, -y-1/2, z-1/2'

loop_
_atom_site_label
_atom_site_type_symbol
_atom_site_fract_x
_atom_site_fract_y
_atom_site_fract_z
_atom_site_U_iso_or_equiv
_atom_site_adp_type
_atom_site_occupancy
_atom_site_symmetry_multiplicity
_atom_site_calc_flag
_atom_site_refinement_flags
Ru1 Ru 0.26843(5) 0.26460(4) 0.62374(4) 0.0282(2) Uani 1 1 d .
H1RU H 0.262(6) 0.313(5) 0.717(4) 0.03(2) Uiso 1 1 d .
P1 P 0.43897(17) 0.28631(15) 0.63183(14) 0.0324(5) Uani 1 1 d .
P2 P 0.09961(17) 0.29114(14) 0.62588(14) 0.0294(5) Uani 1 1 d .
O1 O 0.2589(5) 0.0613(4) 0.6969(4) 0.0476(16) Uani 1 1 d .
O2 O 0.2628(4) 0.2330(3) 0.4849(3) 0.0320(12) Uani 1 1 d .
O3 O 0.3120(5) 0.3850(4) 0.4068(4) 0.0476(16) Uani 1 1 d .
H3 H 0.280(9) 0.326(8) 0.439(6) 0.071 Uiso 1 1 d .
N1 N 0.2721(5) 0.4197(4) 0.5827(4) 0.0317(15) Uani 1 1 d .
H1C H 0.285(7) 0.417(6) 0.529(5) 0.038 Uiso 1 1 d .
C1 C 0.4531(7) 0.4131(6) 0.5899(6) 0.040(2) Uani 1 1 d .
H1A H 0.5124 0.4444 0.6159 0.048 Uiso 1 1 calc R
H1B H 0.4619 0.4107 0.5275 0.048 Uiso 1 1 calc R
C2 C 0.3618(6) 0.4735(5) 0.6102(6) 0.036(2) Uani 1 1 d .
H2A H 0.3597 0.4861 0.6722 0.043 Uiso 1 1 calc R
H2B H 0.3647 0.5379 0.5806 0.043 Uiso 1 1 calc R
C3 C 0.1823(7) 0.4753(6) 0.6055(5) 0.038(2) Uani 1 1 d .
H3A H 0.1814 0.5393 0.5751 0.046 Uiso 1 1 calc R
H3B H 0.1835 0.4890 0.6674 0.046 Uiso 1 1 calc R
C4 C 0.0894(6) 0.4171(6) 0.5821(5) 0.0336(19) Uani 1 1 d .
H4A H 0.0813 0.4140 0.5194 0.040 Uiso 1 1 calc R
H4B H 0.0307 0.4503 0.6055 0.040 Uiso 1 1 calc R
C5 C 0.0362(7) 0.2930(6) 0.7300(5) 0.0340(19) Uani 1 1 d .
H5A H -0.0368 0.2925 0.7188 0.041 Uiso 1 1 calc R
C6 C 0.0632(7) 0.2012(6) 0.7835(6) 0.040(2) Uani 1 1 d .
H6A H 0.0235 0.2002 0.8351 0.061 Uiso 1 1 calc R
H6B H 0.1336 0.2035 0.7994 0.061 Uiso 1 1 calc R
H6C H 0.0498 0.1415 0.7501 0.061 Uiso 1 1 calc R
C7 C 0.0622(8) 0.3860(6) 0.7809(6) 0.044(2) Uani 1 1 d .
H7A H 0.0319 0.3824 0.8370 0.066 Uiso 1 1 calc R
H7B H 0.0371 0.4442 0.7504 0.066 Uiso 1 1 calc R
H7C H 0.1341 0.3910 0.7878 0.066 Uiso 1 1 calc R
C8 C 0.0164(7) 0.2212(6) 0.5542(6) 0.037(2) Uani 1 1 d .
H8A H 0.0513 0.2169 0.4987 0.045 Uiso 1 1 calc R
C9 C -0.0005(7) 0.1160(6) 0.5817(6) 0.041(2) Uani 1 1 d .
H9A H -0.0354 0.0801 0.5362 0.062 Uiso 1 1 calc R
H9B H -0.0404 0.1154 0.6332 0.062 Uiso 1 1 calc R
H9C H 0.0633 0.0842 0.5937 0.062 Uiso 1 1 calc R
C10 C -0.0819(8) 0.2707(7) 0.5341(7) 0.049(2) Uani 1 1 d .
H10A H -0.1208 0.2289 0.4951 0.073 Uiso 1 1 calc R
H10B H -0.0702 0.3348 0.5073 0.073 Uiso 1 1 calc R
H10C H -0.1183 0.2803 0.5868 0.073 Uiso 1 1 calc R
C11 C 0.5216(7) 0.2155(7) 0.5611(7) 0.045(2) Uani 1 1 d .
H11A H 0.4909 0.2178 0.5028 0.054 Uiso 1 1 calc R
C12 C 0.6251(8) 0.2605(7) 0.5540(8) 0.053(3) Uani 1 1 d .
H12A H 0.6635 0.2224 0.5131 0.080 Uiso 1 1 calc R
H12B H 0.6586 0.2588 0.6098 0.080 Uiso 1 1 calc R
H12C H 0.6195 0.3290 0.5345 0.080 Uiso 1 1 calc R
C13 C 0.5280(8) 0.1068(6) 0.5863(7) 0.050(3) Uani 1 1 d .
H13A H 0.5606 0.0696 0.5413 0.075 Uiso 1 1 calc R
H13B H 0.4612 0.0807 0.5943 0.075 Uiso 1 1 calc R
H13C H 0.5662 0.1004 0.6396 0.075 Uiso 1 1 calc R
C14 C 0.4988(7) 0.2852(7) 0.7379(7) 0.046(2) Uani 1 1 d .
H14A H 0.5720 0.2827 0.7301 0.055 Uiso 1 1 calc R
C15 C 0.4751(9) 0.3775(7) 0.7902(7) 0.058(3) Uani 1 1 d .
H15A H 0.5031 0.3705 0.8478 0.087 Uiso 1 1 calc R
H15B H 0.4032 0.3855 0.7933 0.087 Uiso 1 1 calc R
H15C H 0.5038 0.4356 0.7629 0.087 Uiso 1 1 calc R
C16 C 0.4685(9) 0.1932(7) 0.7901(6) 0.053(3) Uani 1 1 d .
H16A H 0.5008 0.1955 0.8464 0.079 Uiso 1 1 calc R
H16B H 0.4889 0.1333 0.7603 0.079 Uiso 1 1 calc R
H16C H 0.3966 0.1927 0.7967 0.079 Uiso 1 1 calc R
C17 C 0.2644(6) 0.1409(6) 0.6664(5) 0.0340(18) Uani 1 1 d .
C18 C 0.2909(7) 0.1399(5) 0.4508(6) 0.039(2) Uani 1 1 d .
H18A H 0.3556 0.1207 0.4777 0.046 Uiso 1 1 calc R
C19 C 0.2183(8) 0.0593(6) 0.4677(6) 0.048(2) Uani 1 1 d .
H19A H 0.2154 0.0473 0.5291 0.073 Uiso 1 1 calc R
H19B H 0.2393 -0.0012 0.4389 0.073 Uiso 1 1 calc R
H19C H 0.1528 0.0788 0.4461 0.073 Uiso 1 1 calc R
C20 C 0.3057(9) 0.1502(7) 0.3561(6) 0.059(3) Uani 1 1 d .
H20A H 0.3504 0.2056 0.3454 0.088 Uiso 1 1 calc R
H20B H 0.2419 0.1623 0.3277 0.088 Uiso 1 1 calc R
H20C H 0.3346 0.0893 0.3339 0.088 Uiso 1 1 calc R
C21 C 0.2437(8) 0.4081(6) 0.3410(5) 0.044(2) Uani 1 1 d .
H21A H 0.1885 0.3591 0.3432 0.052 Uiso 1 1 calc R
C22 C 0.2885(10) 0.4017(8) 0.2544(6) 0.066(3) Uani 1 1 d .
H22A H 0.3140 0.3349 0.2453 0.098 Uiso 1 1 calc R
H22B H 0.3429 0.4492 0.2505 0.098 Uiso 1 1 calc R
H22C H 0.2381 0.4168 0.2108 0.098 Uiso 1 1 calc R
C23 C 0.2005(10) 0.5091(8) 0.3555(7) 0.072(4) Uani 1 1 d .
H23A H 0.1668 0.5101 0.4102 0.108 Uiso 1 1 calc R
H23B H 0.1530 0.5245 0.3096 0.108 Uiso 1 1 calc R
H23C H 0.2536 0.5583 0.3561 0.108 Uiso 1 1 calc R

loop_
_atom_site_aniso_label
_atom_site_aniso_U_11
_atom_site_aniso_U_22
_atom_site_aniso_U_33
_atom_site_aniso_U_23
_atom_site_aniso_U_13
_atom_site_aniso_U_12
Ru1 0.0354(4) 0.0235(3) 0.0256(3) 0.0002(2) -0.0001(2) 0.0011(3)
P1 0.0344(13) 0.0288(11) 0.0340(12) -0.0006(9) 0.0002(9) -0.0061(9)
P2 0.0333(13) 0.0242(10) 0.0307(11) 0.0003(8) -0.0008(9) 0.0015(8)
O1 0.063(5) 0.031(3) 0.049(4) 0.013(3) -0.003(3) 0.000(3)
O2 0.046(4) 0.027(3) 0.023(3) -0.002(2) 0.002(2) 0.004(2)
O3 0.052(4) 0.044(4) 0.047(4) 0.005(3) -0.001(3) -0.002(3)
N1 0.044(4) 0.023(3) 0.028(3) 0.000(3) 0.003(3) -0.001(3)
C1 0.042(5) 0.041(5) 0.038(5) 0.003(4) -0.001(4) -0.001(4)
C2 0.044(5) 0.023(4) 0.042(5) 0.002(3) 0.001(4) -0.007(4)
C3 0.050(6) 0.027(4) 0.036(5) 0.001(3) 0.000(4) 0.005(4)
C4 0.041(5) 0.032(4) 0.027(4) 0.002(3) 0.001(4) 0.004(4)
C5 0.037(5) 0.026(4) 0.039(5) 0.000(3) 0.004(4) 0.003(3)
C6 0.050(6) 0.039(5) 0.032(5) 0.001(4) 0.005(4) 0.001(4)
C7 0.063(7) 0.037(5) 0.033(5) -0.007(4) 0.006(5) -0.001(4)
C8 0.030(5) 0.037(4) 0.045(5) -0.008(4) 0.001(4) 0.002(4)
C9 0.039(5) 0.035(5) 0.049(6) -0.014(4) -0.002(4) -0.008(4)
C10 0.044(6) 0.052(6) 0.050(6) -0.005(5) -0.009(5) 0.000(5)
C11 0.038(6) 0.038(5) 0.058(6) -0.004(4) -0.001(5) 0.002(4)
C12 0.042(6) 0.048(6) 0.070(7) -0.003(5) 0.012(5) -0.006(5)
C13 0.050(6) 0.040(5) 0.061(7) -0.008(4) -0.002(5) 0.005(4)
C14 0.036(5) 0.045(5) 0.056(6) 0.000(5) -0.002(5) -0.002(4)
C15 0.066(8) 0.049(6) 0.059(7) -0.007(5) -0.004(6) -0.010(5)
C16 0.075(8) 0.049(6) 0.034(5) 0.004(4) -0.008(5) -0.004(5)
C17 0.036(5) 0.039(5) 0.027(4) 0.002(3) -0.001(4) -0.002(4)
C18 0.038(5) 0.029(4) 0.048(5) -0.007(3) -0.002(4) 0.004(4)
C19 0.061(7) 0.031(4) 0.053(6) -0.005(4) 0.005(5) -0.003(4)
C20 0.085(8) 0.040(5) 0.051(6) -0.010(4) 0.016(6) -0.004(5)
C21 0.058(6) 0.041(5) 0.033(4) 0.007(4) 0.008(4) 0.005(4)
C22 0.096(9) 0.067(7) 0.033(5) 0.000(4) -0.001(6) 0.033(6)
C23 0.103(10) 0.067(7) 0.047(6) 0.013(5) 0.015(6) 0.038(7)

loop_
_atom_type_symbol
_atom_type_description
_atom_type_scat_dispersion_real
_atom_type_scat_dispersion_imag
_atom_type_scat_source
C C 0.0033 0.0016 'International Tables Vol C Tables 4.2.6.8 and 6.1.1.4'
H H 0.0000 0.0000 'International Tables Vol C Tables 4.2.6.8 and 6.1.1.4'
N N 0.0061 0.0033 'International Tables Vol C Tables 4.2.6.8 and 6.1.1.4'
O O 0.0106 0.0060 'International Tables Vol C Tables 4.2.6.8 and 6.1.1.4'
P P 0.1023 0.0942 'International Tables Vol C Tables 4.2.6.8 and 6.1.1.4'
Ru Ru -1.2594 0.8363 'International Tables Vol C Tables 4.2.6.8 and 6.1.1.4'

loop_
_geom_angle_atom_site_label_1
_geom_angle_atom_site_label_2
_geom_angle_atom_site_label_3
_geom_angle
H1RU Ru1 C17 92(3)
H1RU Ru1 N1 83(3)
C17 Ru1 N1 175.2(3)
H1RU Ru1 O2 166(3)
C17 Ru1 O2 100.7(3)
N1 Ru1 O2 84.1(2)
H1RU Ru1 P2 81(3)
C17 Ru1 P2 95.9(3)
N1 Ru1 P2 83.3(2)
O2 Ru1 P2 91.55(17)
H1RU Ru1 P1 88(3)
C17 Ru1 P1 97.7(3)
N1 Ru1 P1 82.4(2)
O2 Ru1 P1 95.46(17)
P2 Ru1 P1 163.30(7)
C14 P1 C1 106.5(4)
C14 P1 C11 106.1(5)
C1 P1 C11 101.5(4)
C14 P1 Ru1 117.9(3)
C1 P1 Ru1 101.9(3)
C11 P1 Ru1 120.6(3)
C8 P2 C4 101.9(4)
C8 P2 C5 105.0(4)
C4 P2 C5 106.4(4)
C8 P2 Ru1 120.3(3)
C4 P2 Ru1 101.9(3)
C5 P2 Ru1 119.0(3)
C18 O2 Ru1 122.3(5)
C2 N1 C3 110.6(6)
C2 N1 Ru1 114.2(5)
C3 N1 Ru1 113.2(5)
C2 C1 P1 109.6(6)
N1 C2 C1 109.8(6)
N1 C3 C4 110.8(6)
C3 C4 P2 109.5(6)
C7 C5 C6 109.2(7)
C7 C5 P2 111.4(6)
C6 C5 P2 111.1(6)
C9 C8 C10 109.9(8)
C9 C8 P2 113.9(7)
C10 C8 P2 115.1(6)
C13 C11 C12 110.8(8)
C13 C11 P1 112.0(7)
C12 C11 P1 113.5(7)
C15 C14 C16 108.2(9)
C15 C14 P1 112.6(7)
C16 C14 P1 111.7(7)
O1 C17 Ru1 177.2(8)
O2 C18 C19 113.6(7)
O2 C18 C20 109.2(7)
C19 C18 C20 109.9(7)
O3 C21 C22 112.4(8)
O3 C21 C23 110.0(8)
C22 C21 C23 110.7(7)

loop_
_geom_bond_atom_site_label_1
_geom_bond_atom_site_label_2
_geom_bond_distance
Ru1 H1RU 1.61(7)
Ru1 C17 1.807(8)
Ru1 N1 2.199(6)
Ru1 O2 2.224(5)
Ru1 P2 2.313(2)
Ru1 P1 2.327(2)
P1 C14 1.841(10)
P1 C1 1.851(9)
P1 C11 1.857(10)
P2 C8 1.842(9)
P2 C4 1.844(8)
P2 C5 1.860(9)
O1 C17 1.183(9)
O2 C18 1.425(9)
O3 C21 1.410(11)
N1 C2 1.475(10)
N1 C3 1.478(11)
C1 C2 1.521(12)
C3 C4 1.523(12)
C5 C7 1.530(12)
C5 C6 1.543(12)
C8 C9 1.509(12)
C8 C10 1.518(13)
C11 C13 1.528(13)
C11 C12 1.533(14)
C14 C15 1.534(14)
C14 C16 1.551(13)
C18 C19 1.495(12)
C18 C20 1.511(13)
C21 C22 1.502(13)
C21 C23 1.507(12)

loop_
_geom_hbond_atom_site_label_D
_geom_hbond_atom_site_label_H
_geom_hbond_atom_site_label_A
_geom_hbond_distance_DH
_geom_hbond_distance_HA
_geom_hbond_distance_DA
_geom_hbond_angle_DHA
N1 H1C O3 0.87(8) 2.00(9) 2.864(9) 170(7)
O3 H3 O2 1.05(11) 1.47(11) 2.494(8) 164(11)
